data_4313536
loop_
_publ_author_name
'Andreas Kornath'
'F. Neumann'
'H. Oberhammer'

_publ_section_title
;
 Tetramethylphosphonium Fluoride: "Naked" Fluoride and Phosphorane
;
_journal_name_full 'Inorganic Chemistry'
_journal_page_first 2894
_journal_page_last 2901
_journal_paper_doi 10.1021/ic020663c
_journal_volume 42
_journal_year 2003
_chemical_formula_moiety 'C4 H20 F O4 P'
_chemical_formula_sum 'C4 H20 F O4 P'
_chemical_formula_weight 182.17
_chemical_name_systematic
;
 Tetramethylphosphoniumfluoride Tetrahydrate
;
_space_group_IT_number 88
_symmetry_cell_setting tetragonal
_symmetry_space_group_name_Hall '-I 4ad'
_symmetry_space_group_name_H-M 'I 41/a :2'
_atom_sites_solution_hydrogens geom
_atom_sites_solution_primary direct
_atom_sites_solution_secondary difmap
_audit_creation_method SHELXL
_cell_angle_alpha 90.00
_cell_angle_beta 90.00
_cell_angle_gamma 90.00
_cell_formula_units_Z 4
_cell_length_a 11.0610(10)
_cell_length_b 11.0610(10)
_cell_length_c 8.1630(10)
_cell_measurement_reflns_used 2332
_cell_measurement_temperature 291(2)
_cell_measurement_theta_max 30.36
_cell_measurement_theta_min 3.10
_cell_volume 998.71(18)
_computing_cell_refinement
;
'DENZO SCALEPACK   (Otwinowski & Minor, 1997)'
;
_computing_data_collection 'COLLECT (Nonius, 1998)'
_computing_data_reduction
;
'DENZO SCALEPACK   (Otwinowski & Minor, 1997)'
;
_computing_molecular_graphics 'SHELXTL-Plus (Sheldrick, 1991)'
_computing_publication_material
;
SHELXL-93 (Sheldrick, 1993), Parst(Nardelli, 1983),
Platon (Spek, 1982) & Missym (Le Page, 1987)
;
_computing_structure_refinement 'SHELXL-93 (Sheldrick, 1993)'
_computing_structure_solution 'SHELXS-93 (Sheldrick, 1990)'
_diffrn_ambient_temperature 291(2)
_diffrn_detector_area_resol_mean '19 vertical, 18 horizontal'
_diffrn_measurement_device 'KappaCCD NONIUS'
_diffrn_measurement_method
;
330 frames via \w-rotation (\D\w=1%) and two times 150 s per frame (4 
sets at different \k-angles)
;
_diffrn_radiation_monochromator graphite
_diffrn_radiation_source 'fine-focus sealed tube'
_diffrn_radiation_type MoK\a
_diffrn_radiation_wavelength 0.71069
_diffrn_reflns_av_R_equivalents 0.0321
_diffrn_reflns_av_sigmaI/netI 0.0619
_diffrn_reflns_limit_h_max 14
_diffrn_reflns_limit_h_min -15
_diffrn_reflns_limit_k_max 15
_diffrn_reflns_limit_k_min -15
_diffrn_reflns_limit_l_max 0
_diffrn_reflns_limit_l_min -10
_diffrn_reflns_number 2332
_diffrn_reflns_theta_max 30.36
_diffrn_reflns_theta_min 3.10
_diffrn_standards_decay_% 0
_diffrn_standards_number 0
_exptl_absorpt_coefficient_mu 0.260
_exptl_absorpt_correction_type none
_exptl_crystal_colour colourless
_exptl_crystal_density_diffrn 1.212
_exptl_crystal_density_meas ?
_exptl_crystal_density_method 'not measured'
_exptl_crystal_description parallelepiped
_exptl_crystal_F_000 400
_exptl_crystal_size_max 0.3
_exptl_crystal_size_mid 0.3
_exptl_crystal_size_min 0.3
_refine_diff_density_max 0.146
_refine_diff_density_min -0.200
_refine_diff_density_rms 0.040
_refine_ls_extinction_method none
_refine_ls_goodness_of_fit_all 0.857
_refine_ls_goodness_of_fit_obs 1.045
_refine_ls_hydrogen_treatment refall
_refine_ls_matrix_type full
_refine_ls_number_parameters 43
_refine_ls_number_reflns 660
_refine_ls_number_restraints 0
_refine_ls_restrained_S_all 0.857
_refine_ls_restrained_S_obs 1.045
_refine_ls_R_factor_all 0.0679
_refine_ls_R_factor_obs 0.0257
_refine_ls_shift/su_max 0.000
_refine_ls_shift/su_mean 0.000
_refine_ls_structure_factor_coef Fsqd
_refine_ls_weighting_details 'w=1/[\s^2^(Fo^2^)+(0.0278P)^2^+0.0000P] where P=(Fo^2^+2Fc^2^)/3'
_refine_ls_weighting_scheme calc
_refine_ls_wR_factor_all 0.0551
_refine_ls_wR_factor_obs 0.0510
_reflns_number_observed 398
_reflns_number_total 660
_reflns_observed_criterion >2sigma(I)
_cod_data_source_file ic020663c_2.cif
_cod_data_source_block 1661
_cod_depositor_comments
;
The following automatic conversions were performed:

'_exptl_crystal_density_meas' value 'not measured' was changed to '?'
- the value is perceived as not measured.

Automatic conversion script
Id: cif_fix_values 3008 2015-01-20 13:52:24Z robertas 

The following automatic conversions were performed:

'_refine_ls_weighting_scheme' value 'calc
w=1/[\s^2^(Fo^2^)+(0.0278P)^2^+0.0000P] where P=(Fo^2^+2Fc^2^)/3' was
changed to 'calc'. New tag '_refine_ls_weighting_details' was
created. The value of the new tag was set to
'w=1/[\s^2^(Fo^2^)+(0.0278P)^2^+0.0000P] where P=(Fo^2^+2Fc^2^)/3'.

Automatic conversion script
Id: cif_fix_values 3143 2015-03-26 13:38:13Z robertas 
;
_cod_original_cell_volume 998.7(2)
_cod_original_sg_symbol_H-M 'I 41/a'
_cod_database_code 4313536

loop_
_symmetry_equiv_pos_as_xyz
'x, y, z'
'-x+1/2, -y, z+1/2'
'-y+3/4, x+1/4, z+1/4'
'y+3/4, -x+3/4, z+3/4'
'x+1/2, y+1/2, z+1/2'
'-x+1, -y+1/2, z+1'
'-y+5/4, x+3/4, z+3/4'
'y+5/4, -x+5/4, z+5/4'
'-x, -y, -z'
'x-1/2, y, -z-1/2'
'y-3/4, -x-1/4, -z-1/4'
'-y-3/4, x-3/4, -z-3/4'
'-x+1/2, -y+1/2, -z+1/2'
'x, y+1/2, -z'
'y-1/4, -x+1/4, -z+1/4'
'-y-1/4, x-1/4, -z-1/4'

loop_
_atom_site_aniso_label
_atom_site_aniso_U_11
_atom_site_aniso_U_22
_atom_site_aniso_U_33
_atom_site_aniso_U_23
_atom_site_aniso_U_13
_atom_site_aniso_U_12
P1 0.0325(2) 0.0325(2) 0.0303(4) 0.000 0.000 0.000
F1 0.0490(5) 0.0490(5) 0.0527(9) 0.000 0.000 0.000
O1 0.0556(7) 0.0557(7) 0.0502(7) -0.0032(6) 0.0041(5) 0.0067(5)
C1 0.0502(8) 0.0435(8) 0.0427(8) 0.0022(7) 0.0033(7) -0.0072(7)

loop_
_atom_site_label
_atom_site_type_symbol
_atom_site_fract_x
_atom_site_fract_y
_atom_site_fract_z
_atom_site_U_iso_or_equiv
_atom_site_thermal_displace_type
_atom_site_occupancy
_atom_site_calc_flag
_atom_site_refinement_flags
_atom_site_disorder_group
P1 P 0.0000 0.2500 0.1250 0.0318(2) Uani 1 d S .
F1 F 0.0000 0.2500 -0.3750 0.0502(4) Uani 1 d S .
O1 O 0.14550(9) 0.56792(12) 0.29463(12) 0.0538(3) Uani 1 d . .
C1 C 0.08775(14) 0.34722(13) -0.0008(2) 0.0455(4) Uani 1 d . .
H1 H 0.0348(12) 0.3869(11) -0.0720(16) 0.057(4) Uiso 1 d . .
H2 H 0.1430(12) 0.3025(13) -0.0520(18) 0.074(5) Uiso 1 d . .
H3 H 0.1258(14) 0.4027(13) 0.0682(18) 0.074(4) Uiso 1 d . .
H4 H 0.1052(15) 0.6218(16) 0.3191(20) 0.077(6) Uiso 1 d . .
H5 H 0.1550(15) 0.5183(15) 0.3680(20) 0.085(6) Uiso 1 d . .

loop_
_atom_type_symbol
_atom_type_description
_atom_type_scat_dispersion_real
_atom_type_scat_dispersion_imag
_atom_type_scat_source
C C 0.0033 0.0016 'International Tables Vol C Tables 4.2.6.8 and 6.1.1.4'
H H 0.0000 0.0000 'International Tables Vol C Tables 4.2.6.8 and 6.1.1.4'
F F 0.0171 0.0103 'International Tables Vol C Tables 4.2.6.8 and 6.1.1.4'
P P 0.1023 0.0942 'International Tables Vol C Tables 4.2.6.8 and 6.1.1.4'
O O 0.0106 0.0060 'International Tables Vol C Tables 4.2.6.8 and 6.1.1.4'

loop_
_geom_angle_atom_site_label_1
_geom_angle_atom_site_label_2
_geom_angle_atom_site_label_3
_geom_angle
_geom_angle_site_symmetry_1
_geom_angle_site_symmetry_3
_geom_angle_publ_flag
C1 P1 C1 109.53(5) 6_454 15 ?
C1 P1 C1 109.53(5) 6_454 12_666 ?
C1 P1 C1 109.35(11) 15 12_666 ?
C1 P1 C1 109.35(11) 6_454 . ?
C1 P1 C1 109.53(5) 15 . ?
C1 P1 C1 109.53(5) 12_666 . ?
H4 O1 H5 113.8(17) . . ?
P1 C1 H1 107.6(8) . . ?
P1 C1 H2 108.1(9) . . ?
H1 C1 H2 113.4(12) . . ?
P1 C1 H3 107.2(9) . . ?
H1 C1 H3 110.4(10) . . ?
H2 C1 H3 109.8(13) . . ?

loop_
_geom_bond_atom_site_label_1
_geom_bond_atom_site_label_2
_geom_bond_distance
_geom_bond_site_symmetry_2
_geom_bond_publ_flag
P1 C1 1.7755(12) 6_454 ?
P1 C1 1.7755(12) 15 ?
P1 C1 1.7755(12) 12_666 ?
P1 C1 1.7755(12) . ?
O1 H4 0.77(2) . ?
O1 H5 0.82(2) . ?
C1 H1 0.935(14) . ?
C1 H2 0.890(15) . ?
C1 H3 0.93(2) . ?
